data_2022261
loop_
_publ_author_name
'Grze\'skiewicz, Anita M.'
'Ostrowska, Agata'
'Borzylo, Dmytro'
'Kubicki, Maciej'

_publ_section_title
;
 When solvent becomes reactant: a study of 6-aminothiocytosine derivatives
;
_journal_coeditor_code ZO3006
_journal_issue 10
_journal_name_full 'Acta Crystallographica Section C'
_journal_page_first 992
_journal_page_last 999
_journal_paper_doi 10.1107/S2053229620012504
_journal_volume 76
_journal_year 2020
_chemical_formula_iupac '[K (C4 H5 N4 O2 S)]'
_chemical_formula_moiety 'K +, C4 H5 N4 O2 S -'
_chemical_formula_sum 'C4 H5 K N4 O2 S'
_chemical_formula_weight 212.28
_chemical_name_systematic
;
Poly[(\m-4,6-diaminopyrimidine-2-sulfinato)potassium(I)]
;
_space_group_crystal_system triclinic
_space_group_IT_number 2
_space_group_name_Hall '-P 1'
_space_group_name_H-M_alt 'P -1'
_atom_sites_solution_hydrogens geom
_audit_creation_method SHELXL-2014/7
_cell_angle_alpha 103.021(10)
_cell_angle_beta 111.568(11)
_cell_angle_gamma 106.007(10)
_cell_formula_units_Z 2
_cell_length_a 6.9631(8)
_cell_length_b 8.0350(10)
_cell_length_c 8.0886(10)
_cell_measurement_reflns_used 1084
_cell_measurement_temperature 295(2)
_cell_measurement_theta_max 26.5880
_cell_measurement_theta_min 3.3180
_cell_volume 376.56(10)
_computing_cell_refinement
;
CrysAlis PRO (Rigaku OD, 2015)
;
_computing_data_collection
;
CrysAlis PRO (Rigaku OD, 2015)
;
_computing_data_reduction
;
CrysAlis PRO (Rigaku OD, 2015)
;
_computing_molecular_graphics
;
Mercury (Macrae <i>et al.</i>,  2020)
;
_computing_publication_material
;
SHELXL2014 (Sheldrick, 2015b)
;
_computing_structure_refinement
;
SHELXL2014 (Sheldrick, 2015b)
;
_computing_structure_solution
;
SHELXT (Sheldrick, 2015a)
;
_diffrn_ambient_temperature 295(2)
_diffrn_detector 'CCD plate'
_diffrn_detector_area_resol_mean 16.2413
_diffrn_measured_fraction_theta_full 0.998
_diffrn_measured_fraction_theta_max 0.921
_diffrn_measurement_device 'four-circle diffractometer'
_diffrn_measurement_device_type 'Rigaku Xcalibur Eos'
_diffrn_measurement_method '\w scans'
_diffrn_radiation_monochromator graphite
_diffrn_radiation_probe x-ray
_diffrn_radiation_type 'Mo K\a'
_diffrn_radiation_wavelength 0.71073
_diffrn_reflns_av_R_equivalents 0.0137
_diffrn_reflns_av_unetI/netI 0.0264
_diffrn_reflns_limit_h_max 8
_diffrn_reflns_limit_h_min -8
_diffrn_reflns_limit_k_max 10
_diffrn_reflns_limit_k_min -10
_diffrn_reflns_limit_l_max 10
_diffrn_reflns_limit_l_min -9
_diffrn_reflns_number 2466
_diffrn_reflns_theta_full 25.000
_diffrn_reflns_theta_max 27.016
_diffrn_reflns_theta_min 3.236
_diffrn_source 'fine-focus sealed X-ray tube'
_exptl_absorpt_coefficient_mu 0.942
_exptl_absorpt_correction_T_max 1.00000
_exptl_absorpt_correction_T_min 0.85275
_exptl_absorpt_correction_type multi-scan
_exptl_absorpt_process_details
;
(CrysAlis PRO; Rigaku OD, 2015)
;
_exptl_crystal_colour yellow
_exptl_crystal_density_diffrn 1.872
_exptl_crystal_description plate
_exptl_crystal_F_000 216
_exptl_crystal_size_max 0.25
_exptl_crystal_size_mid 0.2
_exptl_crystal_size_min 0.06
_refine_diff_density_max 0.321
_refine_diff_density_min -0.304
_refine_ls_extinction_method none
_refine_ls_goodness_of_fit_ref 1.081
_refine_ls_hydrogen_treatment constr
_refine_ls_matrix_type full
_refine_ls_number_parameters 109
_refine_ls_number_reflns 1507
_refine_ls_number_restraints 0
_refine_ls_restrained_S_all 1.081
_refine_ls_R_factor_all 0.0388
_refine_ls_R_factor_gt 0.0329
_refine_ls_shift/su_max 0.000
_refine_ls_shift/su_mean 0.000
_refine_ls_structure_factor_coef Fsqd
_refine_ls_weighting_details 'w=1/[\s^2^(Fo^2^)+(0.0408P)^2^+0.2579P] where P=(Fo^2^+2Fc^2^)/3'
_refine_ls_weighting_scheme calc
_refine_ls_wR_factor_gt 0.0852
_refine_ls_wR_factor_ref 0.0896
_reflns_number_gt 1321
_reflns_number_total 1507
_reflns_threshold_expression 'I > 2\s(I)'
_cod_data_source_file zo3006sup1.cif
_cod_data_source_block 4
_cod_original_cell_volume 376.56(9)
_cod_database_code 2022261
_shelx_space_group_comment
;
The symmetry employed for this shelxl refinement is uniquely defined
by the following loop, which should always be used as a source of
symmetry information in preference to the above space-group names.
They are only intended as comments.
;

loop_
_space_group_symop_operation_xyz
'x, y, z'
'-x, -y, -z'

loop_
_atom_site_type_symbol
_atom_site_label
_atom_site_fract_x
_atom_site_fract_y
_atom_site_fract_z
_atom_site_U_iso_or_equiv
_atom_site_adp_type
_atom_site_calc_flag
_atom_site_occupancy
_atom_site_disorder_assembly
_atom_site_disorder_group
K K1 0.70120(9) -0.16473(8) 0.44579(9) 0.03648(19) Uani d 1 . .
N N1 0.6643(3) 0.3677(3) 0.4567(3) 0.0254(4) Uani d 1 . .
C C2 0.8070(4) 0.2858(3) 0.5049(3) 0.0236(5) Uani d 1 . .
S S2 0.90525(10) 0.29667(9) 0.75330(8) 0.02673(18) Uani d 1 . .
O O21 1.1022(3) 0.2428(3) 0.7880(3) 0.0401(5) Uani d 1 . .
O O22 0.7085(3) 0.1347(3) 0.7254(3) 0.0429(5) Uani d 1 . .
N N3 0.8766(3) 0.1928(3) 0.3987(3) 0.0254(4) Uani d 1 . .
C C4 0.7961(4) 0.1866(3) 0.2148(3) 0.0248(5) Uani d 1 . .
N N4 0.8684(4) 0.0945(3) 0.1045(3) 0.0357(5) Uani d 1 . .
H H41 0.9594 0.0445 0.1515 0.043 Uiso calc 1 . .
H H42 0.8233 0.0860 -0.0125 0.043 Uiso calc 1 . .
C C5 0.6507(4) 0.2704(3) 0.1483(3) 0.0284(5) Uani d 1 . .
H H5 0.6017 0.2706 0.0247 0.034 Uiso calc 1 . .
C C6 0.5800(4) 0.3542(3) 0.2707(3) 0.0250(5) Uani d 1 . .
N N6 0.4250(4) 0.4277(3) 0.2136(3) 0.0336(5) Uani d 1 . .
H H61 0.3849 0.4792 0.2931 0.040 Uiso calc 1 . .
H H62 0.3666 0.4228 0.0977 0.040 Uiso calc 1 . .

loop_
_atom_site_aniso_label
_atom_site_aniso_U_11
_atom_site_aniso_U_22
_atom_site_aniso_U_33
_atom_site_aniso_U_12
_atom_site_aniso_U_13
_atom_site_aniso_U_23
K1 0.0296(3) 0.0424(4) 0.0442(4) 0.0181(3) 0.0207(3) 0.0162(3)
N1 0.0270(10) 0.0333(11) 0.0210(10) 0.0179(9) 0.0117(8) 0.0104(8)
C2 0.0240(11) 0.0302(12) 0.0186(11) 0.0121(10) 0.0099(9) 0.0105(9)
S2 0.0285(3) 0.0390(4) 0.0172(3) 0.0195(3) 0.0105(2) 0.0104(2)
O21 0.0369(11) 0.0691(13) 0.0300(10) 0.0350(10) 0.0166(8) 0.0254(9)
O22 0.0364(11) 0.0623(13) 0.0321(10) 0.0160(10) 0.0161(9) 0.0247(9)
N3 0.0292(11) 0.0348(11) 0.0217(10) 0.0194(9) 0.0145(8) 0.0132(8)
C4 0.0264(12) 0.0314(12) 0.0214(11) 0.0127(10) 0.0135(10) 0.0116(9)
N4 0.0477(13) 0.0539(14) 0.0262(11) 0.0347(12) 0.0245(10) 0.0191(10)
C5 0.0331(13) 0.0375(13) 0.0195(11) 0.0179(11) 0.0123(10) 0.0133(10)
C6 0.0250(12) 0.0268(12) 0.0244(11) 0.0119(10) 0.0105(10) 0.0111(9)
N6 0.0360(12) 0.0462(13) 0.0246(10) 0.0286(11) 0.0104(9) 0.0142(9)

loop_
_atom_type_symbol
_atom_type_description
_atom_type_scat_dispersion_real
_atom_type_scat_dispersion_imag
_atom_type_scat_source
C C 0.0033 0.0016 'International Tables Vol C Tables 4.2.6.8 and 6.1.1.4'
H H 0.0000 0.0000 'International Tables Vol C Tables 4.2.6.8 and 6.1.1.4'
K K 0.2009 0.2494 'International Tables Vol C Tables 4.2.6.8 and 6.1.1.4'
N N 0.0061 0.0033 'International Tables Vol C Tables 4.2.6.8 and 6.1.1.4'
O O 0.0106 0.0060 'International Tables Vol C Tables 4.2.6.8 and 6.1.1.4'
S S 0.1246 0.1234 'International Tables Vol C Tables 4.2.6.8 and 6.1.1.4'

loop_
_geom_angle_atom_site_label_1
_geom_angle_atom_site_label_2
_geom_angle_atom_site_label_3
_geom_angle_site_symmetry_1
_geom_angle_site_symmetry_3
_geom_angle
_geom_angle_publ_flag
O21 K1 O22 2_756 2_656 116.17(6) ?
O21 K1 N3 2_756 2_756 60.51(5) ?
O22 K1 N3 2_656 2_756 176.53(6) ?
O21 K1 O22 2_756 . 142.94(6) ?
O22 K1 O22 2_656 . 73.93(6) ?
N3 K1 O22 2_756 . 108.03(6) ?
O21 K1 N3 2_756 . 76.44(6) ?
O22 K1 N3 2_656 . 82.65(6) ?
N3 K1 N3 2_756 . 95.30(5) ?
O22 K1 N3 . . 69.48(5) ?
O21 K1 N6 2_756 1_545 77.36(6) ?
O22 K1 N6 2_656 1_545 83.27(6) ?
N3 K1 N6 2_756 1_545 96.67(6) ?
O22 K1 N6 . 1_545 139.40(6) ?
N3 K1 N6 . 1_545 140.74(6) ?
O21 K1 N1 2_756 2_656 139.71(6) ?
O22 K1 N1 2_656 2_656 64.92(5) ?
N3 K1 N1 2_756 2_656 118.14(6) ?
O22 K1 N1 . 2_656 77.35(5) ?
N3 K1 N1 . 2_656 138.85(5) ?
N6 K1 N1 1_545 2_656 62.53(6) ?
O21 K1 C2 2_756 . 99.39(6) ?
O22 K1 C2 2_656 . 72.06(6) ?
N3 K1 C2 2_756 . 107.01(6) ?
O22 K1 C2 . . 47.50(5) ?
N3 K1 C2 . . 22.95(5) ?
N6 K1 C2 1_545 . 150.79(6) ?
N1 K1 C2 2_656 . 117.25(5) ?
O21 K1 O21 2_756 . 101.64(5) ?
O22 K1 O21 2_656 . 111.39(6) ?
N3 K1 O21 2_756 . 69.19(5) ?
O22 K1 O21 . . 45.25(5) ?
N3 K1 O21 . . 52.51(5) ?
N6 K1 O21 1_545 . 163.40(5) ?
N1 K1 O21 2_656 . 115.57(5) ?
C2 K1 O21 . . 45.76(5) ?
O21 K1 S2 2_756 . 118.06(5) ?
O22 K1 S2 2_656 . 86.64(5) ?
N3 K1 S2 2_756 . 94.13(5) ?
O22 K1 S2 . . 24.97(4) ?
N3 K1 S2 . . 48.75(4) ?
N6 K1 S2 1_545 . 164.28(5) ?
N1 K1 S2 2_656 . 102.21(4) ?
C2 K1 S2 . . 30.98(4) ?
O21 K1 S2 . . 25.06(3) ?
O21 K1 C6 2_756 1_545 68.84(6) ?
O22 K1 C6 2_656 1_545 105.28(6) ?
N3 K1 C6 2_756 1_545 74.78(6) ?
O22 K1 C6 . 1_545 146.15(6) ?
N3 K1 C6 . 1_545 144.35(6) ?
N6 K1 C6 1_545 1_545 22.04(5) ?
N1 K1 C6 2_656 1_545 72.25(5) ?
C2 K1 C6 . 1_545 165.77(6) ?
O21 K1 C6 . 1_545 142.22(5) ?
S2 K1 C6 . 1_545 162.28(4) ?
O21 K1 S2 2_756 2_656 120.97(5) ?
O22 K1 S2 2_656 2_656 22.37(4) ?
N3 K1 S2 2_756 2_656 159.43(5) ?
O22 K1 S2 . 2_656 82.55(4) ?
N3 K1 S2 . 2_656 105.02(4) ?
N6 K1 S2 1_545 2_656 65.50(4) ?
N1 K1 S2 2_656 2_656 45.61(4) ?
C2 K1 S2 . 2_656 93.18(4) ?
O21 K1 S2 . 2_656 126.34(4) ?
S2 K1 S2 . 2_656 101.55(2) ?
C6 K1 S2 1_545 2_656 86.65(4) ?
C2 N1 C6 . . 114.61(19) ?
C2 N1 K1 . 2_656 101.64(14) ?
C6 N1 K1 . 2_656 112.74(14) ?
N3 C2 N1 . . 129.4(2) ?
N3 C2 S2 . . 117.31(17) ?
N1 C2 S2 . . 113.22(16) ?
N3 C2 K1 . . 60.98(12) ?
N1 C2 K1 . . 129.51(16) ?
S2 C2 K1 . . 78.53(8) ?
O21 S2 O22 . . 108.96(12) ?
O21 S2 C2 . . 103.00(10) ?
O22 S2 C2 . . 99.05(10) ?
O21 S2 K1 . . 72.48(9) ?
O22 S2 K1 . . 53.69(8) ?
C2 S2 K1 . . 70.48(8) ?
O21 S2 K1 . 2_656 149.90(9) ?
O22 S2 K1 . 2_656 44.55(8) ?
C2 S2 K1 . 2_656 73.75(7) ?
K1 S2 K1 . 2_656 78.45(2) ?
S2 O21 K1 . 2_756 130.27(10) ?
S2 O21 K1 . . 82.46(9) ?
K1 O21 K1 2_756 . 78.36(5) ?
S2 O22 K1 . 2_656 113.08(10) ?
S2 O22 K1 . . 101.33(9) ?
K1 O22 K1 2_656 . 106.07(6) ?
C2 N3 C4 . . 114.94(19) ?
C2 N3 K1 . 2_756 122.60(15) ?
C4 N3 K1 . 2_756 115.99(14) ?
C2 N3 K1 . . 96.07(14) ?
C4 N3 K1 . . 115.55(14) ?
K1 N3 K1 2_756 . 84.70(5) ?
N4 C4 N3 . . 115.8(2) ?
N4 C4 C5 . . 122.8(2) ?
N3 C4 C5 . . 121.3(2) ?
C4 N4 H41 . . 120.0 ?
C4 N4 H42 . . 120.0 ?
H41 N4 H42 . . 120.0 ?
C4 C5 C6 . . 118.1(2) ?
C4 C5 H5 . . 121.0 ?
C6 C5 H5 . . 121.0 ?
N6 C6 N1 . . 116.3(2) ?
N6 C6 C5 . . 122.2(2) ?
N1 C6 C5 . . 121.5(2) ?
N6 C6 K1 . 1_565 56.44(13) ?
N1 C6 K1 . 1_565 86.70(13) ?
C5 C6 K1 . 1_565 125.28(16) ?
C6 N6 K1 . 1_565 101.52(15) ?
C6 N6 H61 . . 120.0 ?
K1 N6 H61 1_565 . 63.6 ?
C6 N6 H62 . . 120.0 ?
K1 N6 H62 1_565 . 104.1 ?
H61 N6 H62 . . 120.0 ?

loop_
_geom_bond_atom_site_label_1
_geom_bond_atom_site_label_2
_geom_bond_site_symmetry_2
_geom_bond_distance
_geom_bond_publ_flag
K1 O21 2_756 2.7729(19) ?
K1 O22 2_656 2.782(2) ?
K1 N3 2_756 2.837(2) ?
K1 O22 . 2.881(2) ?
K1 N3 . 2.965(2) ?
K1 N6 1_545 3.009(2) ?
K1 N1 2_656 3.086(2) ?
K1 C2 . 3.372(2) ?
K1 O21 . 3.372(2) ?
K1 S2 . 3.5059(11) ?
K1 C6 1_545 3.538(2) ?
K1 S2 2_656 3.6484(10) ?
N1 C2 . 1.328(3) ?
N1 C6 . 1.364(3) ?
N1 K1 2_656 3.086(2) ?
C2 N3 . 1.322(3) ?
C2 S2 . 1.842(2) ?
S2 O21 . 1.4982(18) ?
S2 O22 . 1.510(2) ?
S2 K1 2_656 3.6484(10) ?
O21 K1 2_756 2.7729(19) ?
O22 K1 2_656 2.782(2) ?
N3 C4 . 1.366(3) ?
N3 K1 2_756 2.837(2) ?
C4 N4 . 1.355(3) ?
C4 C5 . 1.380(3) ?
N4 H41 . 0.8600 ?
N4 H42 . 0.8600 ?
C5 C6 . 1.385(3) ?
C5 H5 . 0.9300 ?
C6 N6 . 1.355(3) ?
C6 K1 1_565 3.538(2) ?
N6 K1 1_565 3.009(2) ?
N6 H61 . 0.8600 ?
N6 H62 . 0.8600 ?

loop_
_geom_torsion_atom_site_label_1
_geom_torsion_atom_site_label_2
_geom_torsion_atom_site_label_3
_geom_torsion_atom_site_label_4
_geom_torsion_site_symmetry_1
_geom_torsion_site_symmetry_2
_geom_torsion_site_symmetry_3
_geom_torsion_site_symmetry_4
_geom_torsion
_geom_torsion_publ_flag
C6 N1 C2 N3 . . . . -0.6(4) ?
K1 N1 C2 N3 2_656 . . . 121.3(2) ?
C6 N1 C2 S2 . . . . -176.98(16) ?
K1 N1 C2 S2 2_656 . . . -55.09(16) ?
C6 N1 C2 K1 . . . . -82.8(2) ?
K1 N1 C2 K1 2_656 . . . 39.12(18) ?
N3 C2 S2 O21 . . . . 17.3(2) ?
N1 C2 S2 O21 . . . . -165.91(18) ?
K1 C2 S2 O21 . . . . 65.82(10) ?
N3 C2 S2 O22 . . . . -94.73(19) ?
N1 C2 S2 O22 . . . . 82.10(19) ?
K1 C2 S2 O22 . . . . -46.17(9) ?
N3 C2 S2 K1 . . . . -48.56(17) ?
N1 C2 S2 K1 . . . . 128.27(19) ?
N3 C2 S2 K1 . . . 2_656 -131.78(19) ?
N1 C2 S2 K1 . . . 2_656 45.05(16) ?
K1 C2 S2 K1 . . . 2_656 -83.22(4) ?
O22 S2 O21 K1 . . . 2_756 107.82(15) ?
C2 S2 O21 K1 . . . 2_756 3.35(18) ?
K1 S2 O21 K1 . . . 2_756 67.73(13) ?
K1 S2 O21 K1 2_656 . . 2_756 83.3(2) ?
O22 S2 O21 K1 . . . . 40.09(9) ?
C2 S2 O21 K1 . . . . -64.38(9) ?
K1 S2 O21 K1 2_656 . . . 15.58(15) ?
O21 S2 O22 K1 . . . 2_656 -162.75(9) ?
C2 S2 O22 K1 . . . 2_656 -55.56(11) ?
K1 S2 O22 K1 . . . 2_656 -113.09(10) ?
O21 S2 O22 K1 . . . . -49.65(10) ?
C2 S2 O22 K1 . . . . 57.54(10) ?
K1 S2 O22 K1 2_656 . . . 113.09(10) ?
N1 C2 N3 C4 . . . . 2.8(4) ?
S2 C2 N3 C4 . . . . 179.02(16) ?
K1 C2 N3 C4 . . . . 121.9(2) ?
N1 C2 N3 K1 . . . 2_756 153.4(2) ?
S2 C2 N3 K1 . . . 2_756 -30.4(2) ?
K1 C2 N3 K1 . . . 2_756 -87.58(12) ?
N1 C2 N3 K1 . . . . -119.1(2) ?
S2 C2 N3 K1 . . . . 57.16(16) ?
C2 N3 C4 N4 . . . . 179.0(2) ?
K1 N3 C4 N4 2_756 . . . 26.4(3) ?
K1 N3 C4 N4 . . . . -70.5(2) ?
C2 N3 C4 C5 . . . . -0.8(3) ?
K1 N3 C4 C5 2_756 . . . -153.39(19) ?
K1 N3 C4 C5 . . . . 109.8(2) ?
N4 C4 C5 C6 . . . . 177.3(2) ?
N3 C4 C5 C6 . . . . -2.9(4) ?
C2 N1 C6 N6 . . . . 176.7(2) ?
K1 N1 C6 N6 2_656 . . . 61.1(2) ?
C2 N1 C6 C5 . . . . -3.5(3) ?
K1 N1 C6 C5 2_656 . . . -119.2(2) ?
C2 N1 C6 K1 . . . 1_565 -133.56(18) ?
K1 N1 C6 K1 2_656 . . 1_565 110.81(9) ?
C4 C5 C6 N6 . . . . -175.0(2) ?
C4 C5 C6 N1 . . . . 5.2(4) ?
C4 C5 C6 K1 . . . 1_565 115.7(2) ?
N1 C6 N6 K1 . . . 1_565 66.1(2) ?
C5 C6 N6 K1 . . . 1_565 -113.7(2) ?

_cod_database_fobs_code 2022261
